data_4027769
loop_
_publ_author_name
'Mei-Jin Zhong'
'Xiang-Chuan Wang'
'Hai-Tao Zhu'
'Jie Hu'
'Lei Liu'
'Xue-Yuan Liu'
'Yong-Min Liang'

_publ_section_title
;
 Synthesis of Tetrasubstituted Cyclopentadienes via Palladium-Catalyzed
 Reaction of (Z)-2-En-4-yn Acetates and N-Methyl Indoles
;
_journal_name_full 'Journal of Organic Chemistry'
_journal_page_first 10955
_journal_page_last 10961
_journal_paper_doi 10.1021/jo3021055
_journal_volume 77
_journal_year 2012
_chemical_absolute_configuration none
_chemical_formula_sum 'C33 H27 N'
_chemical_formula_weight 437.56
_chemical_name_systematic
; 
 ? 
;
_space_group_IT_number 4
_symmetry_cell_setting monoclinic
_symmetry_space_group_name_Hall 'P 2yb'
_symmetry_space_group_name_H-M 'P 1 21 1'
_atom_sites_solution_hydrogens geom
_atom_sites_solution_primary direct
_atom_sites_solution_secondary difmap
_audit_creation_method SHELXL-97
_cell_angle_alpha 90.00
_cell_angle_beta 113.506(5)
_cell_angle_gamma 90.00
_cell_formula_units_Z 2
_cell_length_a 10.845(5)
_cell_length_b 9.451(5)
_cell_length_c 12.818(6)
_cell_measurement_reflns_used 980
_cell_measurement_temperature 296(2)
_cell_measurement_theta_max 18.11
_cell_measurement_theta_min 2.77
_cell_volume 1204.8(10)
_computing_cell_refinement 'Bruker SAINT'
_computing_data_collection 'Bruker APEX2'
_computing_data_reduction 'Bruker SAINT'
_computing_molecular_graphics 'Bruker SHELXTL'
_computing_publication_material 'Bruker SHELXTL'
_computing_structure_refinement 'SHELXL-97 (Sheldrick, 2008)'
_computing_structure_solution 'SHELXS-97 (Sheldrick, 2008)'
_diffrn_ambient_temperature 296(2)
_diffrn_measured_fraction_theta_full 0.992
_diffrn_measured_fraction_theta_max 0.992
_diffrn_measurement_device_type 'Bruker APEX-II CCD'
_diffrn_measurement_method '\f and \w scans'
_diffrn_radiation_monochromator graphite
_diffrn_radiation_source 'fine-focus sealed tube'
_diffrn_radiation_type MoK\a
_diffrn_radiation_wavelength 0.71073
_diffrn_reflns_av_R_equivalents 0.0651
_diffrn_reflns_av_sigmaI/netI 0.1143
_diffrn_reflns_limit_h_max 12
_diffrn_reflns_limit_h_min -11
_diffrn_reflns_limit_k_max 6
_diffrn_reflns_limit_k_min -11
_diffrn_reflns_limit_l_max 11
_diffrn_reflns_limit_l_min -14
_diffrn_reflns_number 5366
_diffrn_reflns_theta_full 24.54
_diffrn_reflns_theta_max 24.54
_diffrn_reflns_theta_min 2.77
_exptl_absorpt_coefficient_mu 0.069
_exptl_absorpt_correction_T_max 0.9870
_exptl_absorpt_correction_T_min 0.9829
_exptl_absorpt_correction_type multi-scan
_exptl_absorpt_process_details SADABS
_exptl_crystal_colour yellow
_exptl_crystal_density_diffrn 1.206
_exptl_crystal_description block
_exptl_crystal_F_000 464
_exptl_crystal_size_max 0.25
_exptl_crystal_size_mid 0.23
_exptl_crystal_size_min 0.19
_refine_diff_density_max 0.123
_refine_diff_density_min -0.137
_refine_diff_density_rms 0.032
_refine_ls_abs_structure_details 'Flack H D (1983), Acta Cryst. A39, 876-881'
_refine_ls_abs_structure_Flack -1(7)
_refine_ls_extinction_method none
_refine_ls_goodness_of_fit_ref 0.957
_refine_ls_hydrogen_treatment constr
_refine_ls_matrix_type full
_refine_ls_number_parameters 309
_refine_ls_number_reflns 3220
_refine_ls_number_restraints 1
_refine_ls_restrained_S_all 0.957
_refine_ls_R_factor_all 0.1309
_refine_ls_R_factor_gt 0.0577
_refine_ls_shift/su_max 0.000
_refine_ls_shift/su_mean 0.000
_refine_ls_structure_factor_coef Fsqd
_refine_ls_weighting_details 'calc w=1/[\s^2^(Fo^2^)+(0.0215P)^2^+0.0000P] where P=(Fo^2^+2Fc^2^)/3'
_refine_ls_weighting_scheme calc
_refine_ls_wR_factor_gt 0.0741
_refine_ls_wR_factor_ref 0.0928
_reflns_number_gt 1772
_reflns_number_total 3220
_reflns_threshold_expression >2sigma(I)
_cod_data_source_file jo3021055_si_001.cif
_cod_data_source_block p21
_cod_database_code 4027769

loop_
_symmetry_equiv_pos_as_xyz
'x, y, z'
'-x, y+1/2, -z'

loop_
_atom_site_label
_atom_site_type_symbol
_atom_site_fract_x
_atom_site_fract_y
_atom_site_fract_z
_atom_site_U_iso_or_equiv
_atom_site_adp_type
_atom_site_occupancy
_atom_site_symmetry_multiplicity
_atom_site_calc_flag
_atom_site_refinement_flags
C1 C 0.4271(4) 0.2649(5) 0.7075(4) 0.0480(14) Uani 1 1 d .
C2 C 0.4588(4) 0.2149(5) 0.6212(4) 0.0476(13) Uani 1 1 d .
C3 C 0.6001(4) 0.1602(5) 0.6709(4) 0.0529(14) Uani 1 1 d .
H3A H 0.6029 0.0612 0.6520 0.063 Uiso 1 1 calc R
H3B H 0.6569 0.2138 0.6430 0.063 Uiso 1 1 calc R
C4 C 0.6443(4) 0.1790(5) 0.7958(4) 0.0477(13) Uani 1 1 d .
C5 C 0.5448(4) 0.2427(5) 0.8171(4) 0.0436(13) Uani 1 1 d .
C6 C 0.3000(4) 0.3298(6) 0.6979(4) 0.0465(14) Uani 1 1 d .
C7 C 0.2823(5) 0.4622(6) 0.7299(4) 0.0563(15) Uani 1 1 d .
H7 H 0.3508 0.5277 0.7635 0.068 Uiso 1 1 calc R
C8 C 0.0785(5) 0.3670(6) 0.6576(4) 0.0516(15) Uani 1 1 d .
C9 C -0.0583(5) 0.3438(8) 0.6178(4) 0.0719(17) Uani 1 1 d .
H9 H -0.1179 0.4132 0.6203 0.086 Uiso 1 1 calc R
C10 C -0.1009(5) 0.2103(8) 0.5739(4) 0.078(2) Uani 1 1 d .
H10 H -0.1923 0.1896 0.5454 0.094 Uiso 1 1 calc R
C11 C -0.0124(6) 0.1061(7) 0.5707(4) 0.0759(17) Uani 1 1 d .
H11 H -0.0450 0.0168 0.5425 0.091 Uiso 1 1 calc R
C12 C 0.1244(5) 0.1336(6) 0.6092(4) 0.0596(15) Uani 1 1 d .
H12 H 0.1836 0.0644 0.6057 0.071 Uiso 1 1 calc R
C13 C 0.1706(5) 0.2664(6) 0.6529(4) 0.0487(14) Uani 1 1 d .
C14 C 0.3780(4) 0.2122(6) 0.4987(4) 0.0521(14) Uani 1 1 d .
C15 C 0.3932(5) 0.1039(6) 0.4326(4) 0.0681(17) Uani 1 1 d .
H15 H 0.4550 0.0326 0.4677 0.082 Uiso 1 1 calc R
C16 C 0.3201(6) 0.0971(6) 0.3162(5) 0.0740(17) Uani 1 1 d .
H16 H 0.3329 0.0226 0.2742 0.089 Uiso 1 1 calc R
C17 C 0.2297(5) 0.1999(8) 0.2643(5) 0.079(2) Uani 1 1 d .
H17 H 0.1800 0.1962 0.1862 0.095 Uiso 1 1 calc R
C18 C 0.2112(5) 0.3093(7) 0.3263(5) 0.0701(18) Uani 1 1 d .
H18 H 0.1489 0.3796 0.2898 0.084 Uiso 1 1 calc R
C19 C 0.2841(4) 0.3167(5) 0.4428(4) 0.0587(16) Uani 1 1 d .
H19 H 0.2704 0.3917 0.4839 0.070 Uiso 1 1 calc R
C20 C 0.7721(4) 0.1176(5) 0.8755(4) 0.0454(13) Uani 1 1 d .
C21 C 0.8877(4) 0.1302(5) 0.8560(4) 0.0553(15) Uani 1 1 d .
H21 H 0.8869 0.1859 0.7959 0.066 Uiso 1 1 calc R
C22 C 1.0054(5) 0.0613(6) 0.9244(5) 0.0667(17) Uani 1 1 d .
H22 H 1.0831 0.0728 0.9112 0.080 Uiso 1 1 calc R
C23 C 1.0066(6) -0.0239(7) 1.0118(5) 0.0748(18) Uani 1 1 d .
H23 H 1.0850 -0.0705 1.0577 0.090 Uiso 1 1 calc R
C24 C 0.8915(5) -0.0397(6) 1.0306(4) 0.0746(18) Uani 1 1 d .
H24 H 0.8923 -0.0984 1.0891 0.089 Uiso 1 1 calc R
C25 C 0.7750(5) 0.0296(6) 0.9646(4) 0.0621(16) Uani 1 1 d .
H25 H 0.6981 0.0181 0.9790 0.075 Uiso 1 1 calc R
C26 C 0.5456(4) 0.2756(5) 0.9296(4) 0.0435(13) Uani 1 1 d .
C27 C 0.6510(4) 0.3484(5) 1.0093(4) 0.0557(14) Uani 1 1 d .
H27 H 0.7197 0.3814 0.9897 0.067 Uiso 1 1 calc R
C28 C 0.6578(5) 0.3740(6) 1.1175(4) 0.0632(16) Uani 1 1 d .
H28 H 0.7298 0.4251 1.1687 0.076 Uiso 1 1 calc R
C29 C 0.5592(5) 0.3247(5) 1.1508(4) 0.0560(15) Uani 1 1 d .
C30 C 0.4533(5) 0.2535(6) 1.0709(4) 0.0606(15) Uani 1 1 d .
H30 H 0.3842 0.2216 1.0904 0.073 Uiso 1 1 calc R
C31 C 0.4456(4) 0.2276(5) 0.9625(4) 0.0555(14) Uani 1 1 d .
H31 H 0.3729 0.1775 0.9111 0.067 Uiso 1 1 calc R
C32 C 0.5679(5) 0.3487(6) 1.2701(4) 0.0847(18) Uani 1 1 d .
H32A H 0.4921 0.3052 1.2781 0.127 Uiso 1 1 calc R
H32B H 0.5676 0.4484 1.2841 0.127 Uiso 1 1 calc R
H32C H 0.6494 0.3076 1.3238 0.127 Uiso 1 1 calc R
C33 C 0.0919(5) 0.6213(6) 0.7205(4) 0.0827(19) Uani 1 1 d .
H33A H 0.0070 0.6360 0.6579 0.124 Uiso 1 1 calc R
H33B H 0.1522 0.6967 0.7229 0.124 Uiso 1 1 calc R
H33C H 0.0789 0.6197 0.7904 0.124 Uiso 1 1 calc R
N1 N 0.1492(4) 0.4859(5) 0.7058(4) 0.0602(12) Uani 1 1 d .

loop_
_atom_site_aniso_label
_atom_site_aniso_U_11
_atom_site_aniso_U_22
_atom_site_aniso_U_33
_atom_site_aniso_U_23
_atom_site_aniso_U_13
_atom_site_aniso_U_12
C1 0.040(3) 0.050(4) 0.052(3) 0.005(3) 0.016(2) 0.000(3)
C2 0.044(3) 0.043(4) 0.052(3) 0.010(3) 0.015(3) 0.003(3)
C3 0.051(3) 0.053(4) 0.060(4) -0.001(3) 0.029(3) 0.003(3)
C4 0.046(3) 0.053(4) 0.043(3) -0.001(3) 0.017(3) 0.002(3)
C5 0.042(3) 0.038(4) 0.053(3) -0.004(3) 0.021(2) -0.005(2)
C6 0.035(3) 0.056(4) 0.045(3) 0.005(3) 0.012(2) 0.008(3)
C7 0.041(3) 0.051(4) 0.075(4) -0.004(3) 0.021(3) 0.000(3)
C8 0.045(3) 0.063(5) 0.046(3) 0.007(3) 0.016(3) 0.007(3)
C9 0.056(4) 0.111(6) 0.049(4) 0.009(4) 0.021(3) 0.014(4)
C10 0.057(4) 0.120(7) 0.064(4) -0.007(4) 0.032(3) -0.014(4)
C11 0.081(4) 0.081(5) 0.069(4) -0.019(4) 0.034(3) -0.020(4)
C12 0.056(3) 0.062(5) 0.061(4) 0.005(3) 0.024(3) -0.003(3)
C13 0.049(3) 0.053(4) 0.041(3) 0.004(3) 0.015(2) 0.002(3)
C14 0.043(3) 0.060(4) 0.054(3) -0.001(3) 0.019(3) -0.009(3)
C15 0.065(4) 0.082(5) 0.054(4) 0.005(4) 0.020(3) 0.001(3)
C16 0.075(4) 0.086(5) 0.063(4) -0.010(4) 0.030(3) -0.010(4)
C17 0.065(4) 0.118(7) 0.049(4) 0.015(4) 0.017(3) -0.018(4)
C18 0.055(3) 0.082(6) 0.066(4) 0.029(4) 0.016(3) -0.003(3)
C19 0.047(3) 0.060(5) 0.065(4) 0.011(3) 0.018(3) 0.002(3)
C20 0.039(3) 0.048(4) 0.047(3) -0.010(3) 0.014(2) 0.002(3)
C21 0.044(3) 0.068(4) 0.052(3) -0.001(3) 0.017(3) 0.007(3)
C22 0.049(3) 0.076(5) 0.073(4) 0.001(4) 0.022(3) 0.009(3)
C23 0.051(3) 0.097(6) 0.066(4) 0.007(4) 0.013(3) 0.024(3)
C24 0.083(4) 0.077(5) 0.063(4) 0.020(3) 0.029(4) 0.032(4)
C25 0.057(3) 0.070(5) 0.058(4) 0.004(3) 0.022(3) 0.009(3)
C26 0.037(3) 0.041(4) 0.052(3) 0.000(3) 0.017(2) 0.003(2)
C27 0.050(3) 0.059(4) 0.063(4) -0.005(3) 0.028(3) -0.005(3)
C28 0.059(3) 0.068(5) 0.060(4) -0.014(3) 0.021(3) -0.009(3)
C29 0.066(4) 0.044(4) 0.060(4) -0.001(3) 0.026(3) 0.008(3)
C30 0.069(4) 0.062(4) 0.063(4) -0.005(3) 0.039(3) -0.002(3)
C31 0.042(3) 0.059(4) 0.062(4) -0.007(3) 0.017(3) -0.009(3)
C32 0.107(4) 0.090(5) 0.068(4) -0.019(4) 0.048(4) -0.006(4)
C33 0.082(4) 0.070(5) 0.102(5) -0.017(4) 0.042(4) 0.027(3)
N1 0.056(3) 0.052(4) 0.072(3) -0.007(3) 0.025(2) 0.011(3)

loop_
_atom_type_symbol
_atom_type_description
_atom_type_scat_dispersion_real
_atom_type_scat_dispersion_imag
_atom_type_scat_source
C C 0.0033 0.0016 'International Tables Vol C Tables 4.2.6.8 and 6.1.1.4'
H H 0.0000 0.0000 'International Tables Vol C Tables 4.2.6.8 and 6.1.1.4'
N N 0.0061 0.0033 'International Tables Vol C Tables 4.2.6.8 and 6.1.1.4'

loop_
_geom_angle_atom_site_label_1
_geom_angle_atom_site_label_2
_geom_angle_atom_site_label_3
_geom_angle
C2 C1 C6 127.4(4)
C2 C1 C5 108.5(4)
C6 C1 C5 124.2(4)
C1 C2 C14 129.7(4)
C1 C2 C3 108.6(4)
C14 C2 C3 121.6(4)
C4 C3 C2 104.7(4)
C4 C3 H3A 110.8
C2 C3 H3A 110.8
C4 C3 H3B 110.8
C2 C3 H3B 110.8
H3A C3 H3B 108.9
C5 C4 C20 129.8(4)
C5 C4 C3 109.2(4)
C20 C4 C3 120.6(4)
C4 C5 C26 126.7(4)
C4 C5 C1 109.0(4)
C26 C5 C1 124.2(4)
C7 C6 C13 106.0(4)
C7 C6 C1 127.1(5)
C13 C6 C1 126.9(5)
C6 C7 N1 110.3(4)
C6 C7 H7 124.9
N1 C7 H7 124.9
N1 C8 C9 128.8(6)
N1 C8 C13 107.4(4)
C9 C8 C13 123.9(6)
C8 C9 C10 115.5(6)
C8 C9 H9 122.3
C10 C9 H9 122.3
C9 C10 C11 122.5(5)
C9 C10 H10 118.8
C11 C10 H10 118.8
C10 C11 C12 120.7(6)
C10 C11 H11 119.7
C12 C11 H11 119.7
C13 C12 C11 118.5(5)
C13 C12 H12 120.8
C11 C12 H12 120.8
C12 C13 C8 119.0(5)
C12 C13 C6 133.4(5)
C8 C13 C6 107.6(5)
C15 C14 C19 116.8(5)
C15 C14 C2 120.4(5)
C19 C14 C2 122.8(5)
C14 C15 C16 122.6(5)
C14 C15 H15 118.7
C16 C15 H15 118.7
C17 C16 C15 119.2(6)
C17 C16 H16 120.4
C15 C16 H16 120.4
C16 C17 C18 120.2(6)
C16 C17 H17 119.9
C18 C17 H17 119.9
C17 C18 C19 120.8(5)
C17 C18 H18 119.6
C19 C18 H18 119.6
C18 C19 C14 120.3(5)
C18 C19 H19 119.9
C14 C19 H19 119.9
C21 C20 C25 118.2(4)
C21 C20 C4 120.8(5)
C25 C20 C4 120.5(4)
C20 C21 C22 121.2(5)
C20 C21 H21 119.4
C22 C21 H21 119.4
C23 C22 C21 119.8(5)
C23 C22 H22 120.1
C21 C22 H22 120.1
C24 C23 C22 119.5(5)
C24 C23 H23 120.2
C22 C23 H23 120.2
C23 C24 C25 121.2(5)
C23 C24 H24 119.4
C25 C24 H24 119.4
C24 C25 C20 120.0(5)
C24 C25 H25 120.0
C20 C25 H25 120.0
C27 C26 C31 117.2(4)
C27 C26 C5 120.7(4)
C31 C26 C5 122.0(4)
C26 C27 C28 122.0(5)
C26 C27 H27 119.0
C28 C27 H27 119.0
C27 C28 C29 120.9(5)
C27 C28 H28 119.6
C29 C28 H28 119.6
C30 C29 C28 117.1(5)
C30 C29 C32 121.7(5)
C28 C29 C32 121.2(5)
C29 C30 C31 122.4(5)
C29 C30 H30 118.8
C31 C30 H30 118.8
C30 C31 C26 120.5(4)
C30 C31 H31 119.8
C26 C31 H31 119.8
C29 C32 H32A 109.5
C29 C32 H32B 109.5
H32A C32 H32B 109.5
C29 C32 H32C 109.5
H32A C32 H32C 109.5
H32B C32 H32C 109.5
N1 C33 H33A 109.5
N1 C33 H33B 109.5
H33A C33 H33B 109.5
N1 C33 H33C 109.5
H33A C33 H33C 109.5
H33B C33 H33C 109.5
C8 N1 C7 108.6(4)
C8 N1 C33 126.0(4)
C7 N1 C33 125.2(5)

loop_
_geom_bond_atom_site_label_1
_geom_bond_atom_site_label_2
_geom_bond_distance
C1 C2 1.367(6)
C1 C6 1.468(6)
C1 C5 1.489(5)
C2 C14 1.461(6)
C2 C3 1.498(5)
C3 C4 1.487(5)
C3 H3A 0.9700
C3 H3B 0.9700
C4 C5 1.355(5)
C4 C20 1.473(5)
C5 C26 1.472(6)
C6 C7 1.355(6)
C6 C13 1.420(6)
C7 N1 1.368(5)
C7 H7 0.9300
C8 N1 1.362(6)
C8 C9 1.381(6)
C8 C13 1.397(6)
C9 C10 1.384(7)
C9 H9 0.9300
C10 C11 1.387(7)
C10 H10 0.9300
C11 C12 1.389(6)
C11 H11 0.9300
C12 C13 1.385(7)
C12 H12 0.9300
C14 C15 1.381(6)
C14 C19 1.394(6)
C15 C16 1.384(6)
C15 H15 0.9300
C16 C17 1.352(7)
C16 H16 0.9300
C17 C18 1.367(7)
C17 H17 0.9300
C18 C19 1.384(6)
C18 H18 0.9300
C19 H19 0.9300
C20 C21 1.378(5)
C20 C25 1.403(6)
C21 C22 1.389(6)
C21 H21 0.9300
C22 C23 1.375(6)
C22 H22 0.9300
C23 C24 1.371(7)
C23 H23 0.9300
C24 C25 1.374(6)
C24 H24 0.9300
C25 H25 0.9300
C26 C27 1.376(5)
C26 C31 1.386(5)
C27 C28 1.380(6)
C27 H27 0.9300
C28 C29 1.381(6)
C28 H28 0.9300
C29 C30 1.372(6)
C29 C32 1.510(6)
C30 C31 1.381(6)
C30 H30 0.9300
C31 H31 0.9300
C32 H32A 0.9600
C32 H32B 0.9600
C32 H32C 0.9600
C33 N1 1.467(5)
C33 H33A 0.9600
C33 H33B 0.9600
C33 H33C 0.9600

loop_
_geom_torsion_atom_site_label_1
_geom_torsion_atom_site_label_2
_geom_torsion_atom_site_label_3
_geom_torsion_atom_site_label_4
_geom_torsion
C6 C1 C2 C14 0.2(8)
C5 C1 C2 C14 -179.9(5)
C6 C1 C2 C3 179.1(5)
C5 C1 C2 C3 -1.0(5)
C1 C2 C3 C4 2.2(5)
C14 C2 C3 C4 -178.8(4)
C2 C3 C4 C5 -2.6(5)
C2 C3 C4 C20 170.8(4)
C20 C4 C5 C26 4.9(8)
C3 C4 C5 C26 177.5(4)
C20 C4 C5 C1 -170.5(5)
C3 C4 C5 C1 2.0(5)
C2 C1 C5 C4 -0.6(5)
C6 C1 C5 C4 179.3(5)
C2 C1 C5 C26 -176.2(4)
C6 C1 C5 C26 3.7(7)
C2 C1 C6 C7 -119.3(6)
C5 C1 C6 C7 60.8(7)
C2 C1 C6 C13 60.6(7)
C5 C1 C6 C13 -119.3(5)
C13 C6 C7 N1 -1.0(6)
C1 C6 C7 N1 178.9(4)
N1 C8 C9 C10 -179.5(5)
C13 C8 C9 C10 1.5(8)
C8 C9 C10 C11 0.5(8)
C9 C10 C11 C12 -1.9(8)
C10 C11 C12 C13 1.3(8)
C11 C12 C13 C8 0.6(7)
C11 C12 C13 C6 -179.5(5)
N1 C8 C13 C12 178.7(4)
C9 C8 C13 C12 -2.1(8)
N1 C8 C13 C6 -1.2(5)
C9 C8 C13 C6 178.0(5)
C7 C6 C13 C12 -178.5(5)
C1 C6 C13 C12 1.5(8)
C7 C6 C13 C8 1.4(5)
C1 C6 C13 C8 -178.6(4)
C1 C2 C14 C15 -147.6(5)
C3 C2 C14 C15 33.6(7)
C1 C2 C14 C19 32.9(8)
C3 C2 C14 C19 -145.9(5)
C19 C14 C15 C16 0.1(7)
C2 C14 C15 C16 -179.5(4)
C14 C15 C16 C17 -0.1(8)
C15 C16 C17 C18 0.1(8)
C16 C17 C18 C19 -0.1(8)
C17 C18 C19 C14 0.1(7)
C15 C14 C19 C18 -0.1(7)
C2 C14 C19 C18 179.5(4)
C5 C4 C20 C21 -142.8(5)
C3 C4 C20 C21 45.4(7)
C5 C4 C20 C25 45.5(8)
C3 C4 C20 C25 -126.3(5)
C25 C20 C21 C22 -1.9(7)
C4 C20 C21 C22 -173.8(5)
C20 C21 C22 C23 1.6(8)
C21 C22 C23 C24 -0.2(9)
C22 C23 C24 C25 -0.8(9)
C23 C24 C25 C20 0.5(8)
C21 C20 C25 C24 0.8(7)
C4 C20 C25 C24 172.8(5)
C4 C5 C26 C27 51.8(7)
C1 C5 C26 C27 -133.5(5)
C4 C5 C26 C31 -124.1(5)
C1 C5 C26 C31 50.7(7)
C31 C26 C27 C28 -0.3(7)
C5 C26 C27 C28 -176.4(5)
C26 C27 C28 C29 1.2(8)
C27 C28 C29 C30 -1.8(7)
C27 C28 C29 C32 178.3(5)
C28 C29 C30 C31 1.8(7)
C32 C29 C30 C31 -178.3(5)
C29 C30 C31 C26 -1.1(7)
C27 C26 C31 C30 0.3(6)
C5 C26 C31 C30 176.3(4)
C9 C8 N1 C7 -178.6(5)
C13 C8 N1 C7 0.6(6)
C9 C8 N1 C33 -3.5(9)
C13 C8 N1 C33 175.7(4)
C6 C7 N1 C8 0.3(6)
C6 C7 N1 C33 -174.9(4)

loop_
_cod_related_entry_id
_cod_related_entry_database
_cod_related_entry_code
1 ChemSpider 30659578
